data_7105709
loop_
_publ_author_name
'Shinichiro Kamino'
'Yuka Horio'
'Seiji Komeda'
'Katsuhiko Minoura'
'Hayato Ichikawa'
'Jun Horigome'
'Asana Tatsumi'
'Shinya Kaji'
'Takako Yamaguchi'
'Yoshihide Usami'
'Shun Hirota'
'Shuichi Enomoto'
'Yoshikazu Fujita'

_publ_section_title
;
 A new class of rhodamine luminophores: design, syntheses and
 aggregation-induced emission enhancement (C42 H37 N2 O6)
;
_journal_name_full Chem.Commun.
_journal_page_first 9013
_journal_paper_doi 10.1039/c0cc03407j
_journal_volume 46
_journal_year 2010
_chemical_formula_moiety 'C42 H37 N2 O6 '
_chemical_formula_sum 'C42 H37 N2 O6'
_chemical_formula_weight 665.76
_space_group_IT_number 43
_symmetry_cell_setting orthorhombic
_symmetry_Int_Tables_number 43
_symmetry_space_group_name_Hall 'F 2 -2d'
_symmetry_space_group_name_H-M 'F d d 2'
_cell_angle_alpha 90.0000
_cell_angle_beta 90.0000
_cell_angle_gamma 90.0000
_cell_formula_units_Z 8
_cell_length_a 17.5837(11)
_cell_length_b 23.2759(11)
_cell_length_c 18.2237(9)
_cell_measurement_reflns_used 13538
_cell_measurement_temperature 293.1
_cell_measurement_theta_max 27.5
_cell_measurement_theta_min 3.1
_cell_volume 7458.5(7)
_computing_cell_refinement PROCESS-AUTO
_computing_data_collection PROCESS-AUTO
_computing_data_reduction CrystalStructure
_computing_publication_material 'CrystalStructure 3.8'
_computing_structure_refinement CRYSTALS
_computing_structure_solution SIR92
_diffrn_detector_area_resol_mean 10.00
_diffrn_measured_fraction_theta_full 0.999
_diffrn_measured_fraction_theta_max 0.999
_diffrn_measurement_device_type 'Rigaku RAXIS-RAPID'
_diffrn_measurement_method \w
_diffrn_radiation_type 'Mo K\a'
_diffrn_radiation_wavelength 0.71075
_diffrn_reflns_av_R_equivalents 0.034
_diffrn_reflns_limit_h_max 22
_diffrn_reflns_limit_h_min -22
_diffrn_reflns_limit_k_max 30
_diffrn_reflns_limit_k_min -28
_diffrn_reflns_limit_l_max 23
_diffrn_reflns_limit_l_min -22
_diffrn_reflns_number 17587
_diffrn_reflns_theta_full 27.46
_diffrn_reflns_theta_max 27.46
_exptl_absorpt_coefficient_mu 0.079
_exptl_absorpt_correction_type none
_exptl_crystal_colour unknown
_exptl_crystal_density_diffrn 1.186
_exptl_crystal_density_method 'not measured'
_exptl_crystal_description prism
_exptl_crystal_F_000 2808.00
_exptl_crystal_size_max 2.00
_exptl_crystal_size_mid 1.50
_exptl_crystal_size_min 1.50
_refine_diff_density_max 2.50
_refine_diff_density_min -2.27
_refine_ls_extinction_method none
_refine_ls_goodness_of_fit_ref 1.232
_refine_ls_hydrogen_treatment refall
_refine_ls_number_parameters 250
_refine_ls_number_reflns 14495
_refine_ls_R_factor_gt 0.0589
_refine_ls_shift/su_max 0.0088
_refine_ls_structure_factor_coef F
_refine_ls_weighting_details 'w = 1/[0.0010Fo^2^ + 3.0000\s(Fo^2^) + 0.5000]'
_refine_ls_weighting_scheme calc
_refine_ls_wR_factor_ref 0.0772
_reflns_number_gt 14431
_reflns_number_total 4209
_reflns_threshold_expression F^2^>2.0\s(F^2^)
_cod_data_source_file C0CC03407J.TXT
_cod_data_source_block OLM02
_cod_original_formula_sum 'C42 H37 N2 O6 '
_cod_database_code 7105709

loop_
_symmetry_equiv_pos_site_id
_symmetry_equiv_pos_as_xyz
1 +X,+Y,+Z
2 1/4-X,1/4+Y,1/4+Z
3 1/4+X,1/4-Y,1/4+Z
4 1/2-X,-Y,1/2+Z
5 +X,1/2+Y,1/2+Z
6 1/4-X,3/4+Y,3/4+Z
7 1/4+X,3/4-Y,3/4+Z
8 1/2-X,1/2-Y,+Z
9 1/2+X,+Y,1/2+Z
10 3/4-X,1/4+Y,3/4+Z
11 3/4+X,1/4-Y,3/4+Z
12 -X,-Y,+Z
13 1/2+X,1/2+Y,+Z
14 3/4-X,3/4+Y,1/4+Z
15 3/4+X,3/4-Y,1/4+Z
16 -X,1/2-Y,1/2+Z

loop_
_atom_site_label
_atom_site_type_symbol
_atom_site_fract_x
_atom_site_fract_y
_atom_site_fract_z
_atom_site_U_iso_or_equiv
_atom_site_adp_type
_atom_site_occupancy
_atom_site_symmetry_multiplicity
_atom_site_calc_flag
_atom_site_refinement_flags
_atom_site_disorder_assembly
_atom_site_disorder_group
O(1) O 0.36100(5) 0.19529(4) 0.32344(5) 0.0572(2) Uani 1.00 1 d . . .
O(2) O 0.40624(6) 0.22733(4) 0.53543(6) 0.0576(2) Uani 1.00 1 d . . .
O(3) O 0.43492(9) 0.23247(6) 0.65518(7) 0.1081(5) Uani 1.00 1 d . . .
N(1) N 0.58986(9) 0.09158(8) 0.29048(8) 0.0921(5) Uani 1.00 1 d . . .
C(8) C 0.250000(10) 0.250010(10) 0.32793(9) 0.0470(4) Uani 1.00 2 d S . .
C(9) C 0.250000(10) 0.250000(10) 0.47917(9) 0.0456(4) Uani 1.00 2 d S . .
C(7) C 0.30626(7) 0.22196(5) 0.36617(7) 0.0428(3) Uani 1.00 1 d . . .
C(12) C 0.33539(7) 0.14254(6) 0.53562(8) 0.0520(3) Uani 1.00 1 d . . .
C(1) C 0.42583(7) 0.16274(5) 0.43294(7) 0.0477(3) Uani 1.00 1 d . . .
C(10) C 0.30639(7) 0.22012(5) 0.44250(7) 0.0428(3) Uani 1.00 1 d . . .
C(6) C 0.42054(8) 0.16796(5) 0.35726(7) 0.0487(3) Uani 1.00 1 d . . .
C(11) C 0.36700(7) 0.18729(5) 0.48394(7) 0.0455(3) Uani 1.00 1 d . . .
C(4) C 0.53704(8) 0.11495(7) 0.33653(8) 0.0636(4) Uani 1.00 1 d . . .
C(17) C 0.35856(9) 0.15361(7) 0.60603(8) 0.0648(4) Uani 1.00 1 d . . .
C(13) C 0.29152(10) 0.09458(6) 0.51916(9) 0.0687(4) Uani 1.00 1 d . . .
C(18) C 0.40324(10) 0.20705(8) 0.60582(8) 0.0710(4) Uani 1.00 1 d . . .
C(3) C 0.54265(9) 0.10907(7) 0.41393(9) 0.0658(4) Uani 1.00 1 d . . .
C(2) C 0.48870(8) 0.13265(6) 0.45942(8) 0.0589(4) Uani 1.00 1 d . . .
C(5) C 0.47378(9) 0.14597(6) 0.30994(8) 0.0615(4) Uani 1.00 1 d . . .
C(19) C 0.65079(10) 0.05495(8) 0.31880(11) 0.0845(5) Uani 1.00 1 d . . .
C(15) C 0.29674(14) 0.06902(11) 0.64623(15) 0.1093(8) Uani 1.00 1 d . . .
C(14) C 0.27153(11) 0.05887(8) 0.57603(14) 0.0945(6) Uani 1.00 1 d . . .
C(16) C 0.34004(13) 0.11690(11) 0.66275(10) 0.0974(7) Uani 1.00 1 d . . .
C(20) C 0.62461(16) -0.00592(11) 0.33554(18) 0.1366(10) Uani 1.00 1 d . . .
C(21) C 0.5800(2) 0.0934(2) 0.21323(16) 0.274(2) Uani 1.00 1 d . . .
C(22) C 0.5930(2) 0.1233(2) 0.1684(2) 0.257(2) Uani 1.00 1 d . . .
H(5) H 0.4679 0.1517 0.2586 0.073 Uiso 1.00 1 c R . .
H(2) H 0.4943 0.1283 0.5110 0.070 Uiso 1.00 1 c R . .
H(13) H 0.2762 0.0865 0.4703 0.084 Uiso 1.00 1 c R . .
H(14) H 0.2396 0.0268 0.5666 0.113 Uiso 1.00 1 c R . .
H(15) H 0.2839 0.0427 0.6840 0.131 Uiso 1.00 1 c R . .
H(16) H 0.3565 0.1243 0.7115 0.118 Uiso 1.00 1 c R . .
H(3) H 0.5841 0.0884 0.4345 0.079 Uiso 1.00 1 c R . .
H(21B) H 0.6053 0.0598 0.1964 0.329 Uiso 1.00 1 c R . .
H(19A) H 0.6902 0.0530 0.2832 0.102 Uiso 1.00 1 c R . .
H(19B) H 0.6701 0.0716 0.3626 0.102 Uiso 1.00 1 c R . .
H(21A) H 0.5268 0.0890 0.2067 0.329 Uiso 1.00 1 c R . .
H(20B) H 0.6068 -0.0077 0.3847 0.165 Uiso 1.00 1 c R . .
H(20A) H 0.6657 -0.0320 0.3295 0.164 Uiso 1.00 1 c R . .
H(20C) H 0.5846 -0.0160 0.3030 0.165 Uiso 1.00 1 c R . .
H(22A) H 0.5516 0.1490 0.1616 0.309 Uiso 1.00 1 c R . .
H(22B) H 0.6064 0.1065 0.1227 0.309 Uiso 1.00 1 c R . .
H(22C) H 0.6353 0.1437 0.1876 0.308 Uiso 1.00 1 c R . .
H(8) H 0.2500 0.2500 0.2736 0.057 Uiso 1.00 2 c R . .
H(9) H 0.2500 0.2500 0.5370 0.055 Uiso 1.00 2 c R . .

loop_
_atom_site_aniso_label
_atom_site_aniso_U_11
_atom_site_aniso_U_22
_atom_site_aniso_U_33
_atom_site_aniso_U_12
_atom_site_aniso_U_13
_atom_site_aniso_U_23
O(1) 0.0580(5) 0.0736(6) 0.0398(4) 0.0266(4) -0.0020(4) -0.0003(4)
O(2) 0.0587(5) 0.0619(5) 0.0522(4) 0.0067(4) -0.0134(4) -0.0073(4)
O(3) 0.1227(11) 0.1359(11) 0.0657(7) 0.0306(8) -0.0315(7) -0.0323(8)
N(1) 0.0795(10) 0.1285(12) 0.0685(8) 0.0581(9) 0.0188(7) 0.0167(8)
C(8) 0.0551(10) 0.0504(9) 0.0357(7) 0.0075(7) 0.0000 0.0000
C(9) 0.0491(10) 0.0518(9) 0.0359(7) 0.0056(7) 0.0000 0.0000
C(7) 0.0412(6) 0.0460(6) 0.0411(6) 0.0080(4) 0.0016(5) -0.0034(4)
C(12) 0.0445(7) 0.0552(7) 0.0564(7) 0.0132(5) 0.0053(6) 0.0084(6)
C(1) 0.0449(7) 0.0530(6) 0.0451(6) 0.0087(5) 0.0001(5) 0.0028(5)
C(10) 0.0465(7) 0.0417(5) 0.0401(6) 0.0058(4) -0.0010(5) 0.0007(5)
C(6) 0.0458(7) 0.0527(6) 0.0475(6) 0.0115(5) -0.0022(5) 0.0023(5)
C(11) 0.0476(7) 0.0505(6) 0.0385(5) 0.0069(5) -0.0032(5) 0.0002(5)
C(4) 0.0504(8) 0.0786(9) 0.0619(8) 0.0218(6) 0.0095(7) 0.0124(7)
C(17) 0.0637(9) 0.0893(10) 0.0413(6) 0.0309(7) 0.0058(6) 0.0094(7)
C(13) 0.0640(9) 0.0572(7) 0.0849(11) 0.0079(7) 0.0092(8) 0.0108(8)
C(18) 0.0736(10) 0.0964(11) 0.0430(7) 0.0294(8) -0.0115(7) -0.0111(7)
C(3) 0.0510(8) 0.0848(9) 0.0616(8) 0.0251(7) -0.0003(7) 0.0109(7)
C(2) 0.0558(8) 0.0717(8) 0.0493(7) 0.0153(6) -0.0031(6) 0.0088(6)
C(5) 0.0620(9) 0.0768(8) 0.0456(6) 0.0226(7) 0.0061(6) 0.0063(6)
C(19) 0.0584(10) 0.1095(12) 0.0856(11) 0.0356(9) 0.0158(8) 0.0117(10)
C(15) 0.0989(15) 0.1101(16) 0.1188(18) 0.0470(13) 0.0565(14) 0.0693(15)
C(14) 0.0762(12) 0.0759(10) 0.1312(17) 0.0188(8) 0.0371(12) 0.0394(12)
C(16) 0.1043(16) 0.1311(17) 0.0566(9) 0.0573(14) 0.0193(10) 0.0328(11)
C(20) 0.120(2) 0.1159(16) 0.174(2) 0.0370(15) -0.011(2) 0.0131(19)
C(21) 0.275(4) 0.450(7) 0.0979(19) 0.303(5) 0.088(2) 0.099(3)
C(22) 0.193(4) 0.381(6) 0.199(4) 0.170(4) 0.074(3) 0.111(4)

loop_
_atom_type_symbol
_atom_type_description
_atom_type_scat_dispersion_real
_atom_type_scat_dispersion_imag
_atom_type_scat_source
C C 0.003 0.002
;
International Tables for Crystallography
(1992, Vol. C, Tables 4.2.6.8 and 6.1.1.4)
;
H H 0.000 0.000
;
International Tables for Crystallography
(1992, Vol. C, Table 6.1.1.4)
;
N N 0.006 0.003
;
International Tables for Crystallography
(1992, Vol. C, Tables 4.2.6.8 and 6.1.1.4)
;
O O 0.011 0.006
;
International Tables for Crystallography
(1992, Vol. C, Tables 4.2.6.8 and 6.1.1.4)
;

loop_
_geom_angle_atom_site_label_1
_geom_angle_atom_site_label_2
_geom_angle_atom_site_label_3
_geom_angle
_geom_angle_publ_flag
_geom_angle_site_symmetry_1
_geom_angle_site_symmetry_2
_geom_angle_site_symmetry_3
C(7) O(1) C(6) 119.06(9) yes . . .
C(11) O(2) C(18) 110.88(10) yes . . .
C(4) N(1) C(19) 120.90(14) yes . . .
C(4) N(1) C(21) 121.0(2) yes . . .
C(19) N(1) C(21) 117.1(2) yes . . .
C(7) C(8) C(7) 119.09(13) yes . . 8_555
C(10) C(9) C(10) 122.22(13) yes . . 8_555
O(1) C(7) C(8) 115.33(11) yes . . .
O(1) C(7) C(10) 123.16(10) yes . . .
C(8) C(7) C(10) 121.49(11) yes . . .
C(11) C(12) C(17) 110.17(12) yes . . .
C(11) C(12) C(13) 128.59(13) yes . . .
C(17) C(12) C(13) 121.20(13) yes . . .
C(6) C(1) C(11) 122.34(11) yes . . .
C(6) C(1) C(2) 116.16(11) yes . . .
C(11) C(1) C(2) 121.49(11) yes . . .
C(9) C(10) C(7) 117.79(11) yes . . .
C(9) C(10) C(11) 121.17(11) yes . . .
C(7) C(10) C(11) 121.03(10) yes . . .
O(1) C(6) C(1) 122.58(11) yes . . .
O(1) C(6) C(5) 114.30(11) yes . . .
C(1) C(6) C(5) 123.12(12) yes . . .
O(2) C(11) C(12) 102.06(10) yes . . .
O(2) C(11) C(1) 107.94(9) yes . . .
O(2) C(11) C(10) 108.92(9) yes . . .
C(12) C(11) C(1) 112.12(10) yes . . .
C(12) C(11) C(10) 113.60(10) yes . . .
C(1) C(11) C(10) 111.59(10) yes . . .
N(1) C(4) C(3) 121.66(14) yes . . .
N(1) C(4) C(5) 121.93(13) yes . . .
C(3) C(4) C(5) 116.41(13) yes . . .
C(12) C(17) C(18) 108.37(12) yes . . .
C(12) C(17) C(16) 120.97(15) yes . . .
C(18) C(17) C(16) 130.65(15) yes . . .
C(12) C(13) C(14) 117.71(15) yes . . .
O(2) C(18) O(3) 120.64(16) yes . . .
O(2) C(18) C(17) 108.35(12) yes . . .
O(3) C(18) C(17) 131.00(14) yes . . .
C(4) C(3) C(2) 120.84(14) yes . . .
C(1) C(2) C(3) 122.61(13) yes . . .
C(6) C(5) C(4) 120.84(13) yes . . .
N(1) C(19) C(20) 113.08(17) yes . . .
C(14) C(15) C(16) 121.2(2) yes . . .
C(13) C(14) C(15) 121.03(18) yes . . .
C(17) C(16) C(15) 117.76(18) yes . . .
N(1) C(21) C(22) 137.1(5) yes . . .
C(7) C(8) H(8) 120.4 no . . .
C(7) C(8) H(8) 120.5 no 8_555 . .
C(10) C(9) H(9) 118.9 no . . .
C(10) C(9) H(9) 118.9 no 8_555 . .
C(12) C(13) H(13) 121.3 no . . .
C(14) C(13) H(13) 121.0 no . . .
C(4) C(3) H(3) 119.6 no . . .
C(2) C(3) H(3) 119.6 no . . .
C(1) C(2) H(2) 118.6 no . . .
C(3) C(2) H(2) 118.8 no . . .
C(6) C(5) H(5) 119.5 no . . .
C(4) C(5) H(5) 119.7 no . . .
N(1) C(19) H(19A) 108.7 no . . .
N(1) C(19) H(19B) 108.7 no . . .
C(20) C(19) H(19A) 108.3 no . . .
C(20) C(19) H(19B) 108.7 no . . .
H(19A) C(19) H(19B) 109.5 no . . .
C(14) C(15) H(15) 119.2 no . . .
C(16) C(15) H(15) 119.6 no . . .
C(13) C(14) H(14) 119.4 no . . .
C(15) C(14) H(14) 119.6 no . . .
C(17) C(16) H(16) 121.1 no . . .
C(15) C(16) H(16) 121.1 no . . .
C(19) C(20) H(20B) 109.2 no . . .
C(19) C(20) H(20A) 109.9 no . . .
C(19) C(20) H(20C) 109.3 no . . .
H(20B) C(20) H(20A) 109.5 no . . .
H(20B) C(20) H(20C) 109.5 no . . .
H(20A) C(20) H(20C) 109.5 no . . .
N(1) C(21) H(21B) 103.9 no . . .
N(1) C(21) H(21A) 104.0 no . . .
C(22) C(21) H(21B) 100.6 no . . .
C(22) C(21) H(21A) 100.3 no . . .
H(21B) C(21) H(21A) 109.5 no . . .
C(21) C(22) H(22A) 109.8 no . . .
C(21) C(22) H(22B) 116.4 no . . .
C(21) C(22) H(22C) 101.9 no . . .
H(22A) C(22) H(22B) 109.5 no . . .
H(22A) C(22) H(22C) 109.5 no . . .
H(22B) C(22) H(22C) 109.5 no . . .

loop_
_geom_bond_atom_site_label_1
_geom_bond_atom_site_label_2
_geom_bond_distance
_geom_bond_publ_flag
_geom_bond_site_symmetry_1
_geom_bond_site_symmetry_2
O(1) C(7) 1.3850(15) yes . .
O(1) C(6) 1.3713(16) yes . .
O(2) C(11) 1.4917(15) yes . .
O(2) C(18) 1.3679(18) yes . .
O(3) C(18) 1.212(2) yes . .
N(1) C(4) 1.365(2) yes . .
N(1) C(19) 1.463(2) yes . .
N(1) C(21) 1.419(3) yes . .
C(8) C(7) 1.3750(14) yes . .
C(8) C(7) 1.3747(14) yes . 8_555
C(9) C(10) 1.3833(14) yes . .
C(9) C(10) 1.3833(14) yes . 8_555
C(7) C(10) 1.3917(18) yes . .
C(12) C(11) 1.5102(18) yes . .
C(12) C(17) 1.371(2) yes . .
C(12) C(13) 1.390(2) yes . .
C(1) C(6) 1.3876(18) yes . .
C(1) C(11) 1.5035(17) yes . .
C(1) C(2) 1.3948(18) yes . .
C(10) C(11) 1.5133(17) yes . .
C(6) C(5) 1.372(2) yes . .
C(4) C(3) 1.421(2) yes . .
C(4) C(5) 1.412(2) yes . .
C(17) C(18) 1.471(2) yes . .
C(17) C(16) 1.380(2) yes . .
C(13) C(14) 1.374(2) yes . .
C(3) C(2) 1.374(2) yes . .
C(19) C(20) 1.521(3) yes . .
C(15) C(14) 1.374(3) yes . .
C(15) C(16) 1.383(3) yes . .
C(21) C(22) 1.097(7) yes . .
C(8) H(8) 0.991 no . .
C(9) H(9) 1.053 no . .
C(13) H(13) 0.950 no . .
C(3) H(3) 0.950 no . .
C(2) H(2) 0.950 no . .
C(5) H(5) 0.950 no . .
C(19) H(19A) 0.950 no . .
C(19) H(19B) 0.950 no . .
C(15) H(15) 0.950 no . .
C(14) H(14) 0.950 no . .
C(16) H(16) 0.950 no . .
C(20) H(20B) 0.950 no . .
C(20) H(20A) 0.950 no . .
C(20) H(20C) 0.950 no . .
C(21) H(21B) 0.950 no . .
C(21) H(21A) 0.950 no . .
C(22) H(22A) 0.950 no . .
C(22) H(22B) 0.950 no . .
C(22) H(22C) 0.950 no . .

loop_
_geom_contact_atom_site_label_1
_geom_contact_atom_site_label_2
_geom_contact_distance
_geom_contact_publ_flag
_geom_contact_site_symmetry_1
_geom_contact_site_symmetry_2
O(1) C(3) 3.3905(18) ? . 11_454
O(1) C(2) 3.4976(16) ? . 11_454
O(1) C(15) 3.562(2) ? . 10_554
O(1) C(14) 3.355(2) ? . 10_554
O(2) C(15) 3.417(2) ? . 10_554
O(3) C(13) 3.323(2) ? . 3_555
O(3) C(14) 3.597(2) ? . 3_555
O(3) C(20) 3.592(3) ? . 2_655
O(3) C(22) 3.402(6) ? . 16_655
C(7) C(15) 3.476(2) ? . 10_554
C(10) C(15) 3.561(2) ? . 10_554
C(6) C(14) 3.481(2) ? . 10_554
C(13) O(3) 3.323(2) ? . 11_454
C(3) O(1) 3.3905(18) ? . 3_555
C(2) O(1) 3.4976(16) ? . 3_555
C(15) O(1) 3.562(2) ? . 14_545
C(15) O(2) 3.417(2) ? . 14_545
C(15) C(7) 3.476(2) ? . 14_545
C(15) C(10) 3.561(2) ? . 14_545
C(14) O(1) 3.355(2) ? . 14_545
C(14) O(3) 3.597(2) ? . 11_454
C(14) C(6) 3.481(2) ? . 14_545
C(20) O(3) 3.592(3) ? . 6_644
C(22) O(3) 3.402(6) ? . 16_654
O(1) H(2) 2.905 ? . 11_454
O(1) H(14) 3.242 ? . 10_554
O(1) H(15) 3.552 ? . 10_554
O(1) H(3) 2.693 ? . 11_454
O(2) H(15) 2.614 ? . 10_554
O(2) H(19A) 3.225 ? . 2_655
O(2) H(20A) 3.239 ? . 2_655
O(3) H(13) 2.561 ? . 3_555
O(3) H(14) 3.103 ? . 3_555
O(3) H(19A) 3.531 ? . 2_655
O(3) H(19B) 3.377 ? . 2_655
O(3) H(20A) 2.985 ? . 2_655
O(3) H(22A) 2.772 ? . 16_655
O(3) H(22C) 3.191 ? . 16_655
N(1) H(20C) 3.543 ? . 12_655
C(8) H(2) 3.227 ? . 10_554
C(8) H(2) 3.228 ? . 11_454
C(7) H(2) 3.210 ? . 11_454
C(7) H(15) 3.484 ? . 10_554
C(1) H(15) 3.106 ? . 10_554
C(10) H(15) 3.281 ? . 10_554
C(6) H(14) 3.075 ? . 10_554
C(6) H(15) 3.320 ? . 10_554
C(6) H(3) 3.499 ? . 11_454
C(6) H(20A) 3.546 ? . 12_655
C(11) H(15) 3.143 ? . 10_554
C(4) H(20C) 3.202 ? . 12_655
C(13) H(16) 3.495 ? . 11_454
C(18) H(13) 3.170 ? . 3_555
C(18) H(20A) 3.229 ? . 2_655
C(18) H(22A) 3.590 ? . 16_655
C(3) H(5) 3.541 ? . 3_555
C(3) H(20B) 3.571 ? . 12_655
C(3) H(8) 3.316 ? . 3_555
C(3) H(8) 3.317 ? . 14_545
C(2) H(20A) 3.400 ? . 2_655
C(2) H(8) 3.307 ? . 3_555
C(2) H(8) 3.308 ? . 14_545
C(5) H(14) 3.114 ? . 10_554
C(5) H(3) 3.375 ? . 11_454
C(5) H(20C) 3.196 ? . 12_655
C(19) H(15) 3.404 ? . 9_554
C(19) H(22A) 3.323 ? . 3_555
C(15) H(21B) 3.494 ? . 9_455
C(15) H(19A) 3.143 ? . 9_455
C(15) H(22B) 3.486 ? . 9_455
C(15) H(22C) 3.413 ? . 9_455
C(14) H(22B) 3.223 ? . 9_455
C(20) H(13) 3.547 ? . 12_655
C(22) H(19B) 3.452 ? . 11_454
H(5) C(3) 3.541 ? . 11_454
H(5) H(14) 3.186 ? . 10_554
H(5) H(3) 2.723 ? . 11_454
H(5) H(19B) 2.859 ? . 11_454
H(5) H(20C) 3.388 ? . 12_655
H(2) O(1) 2.905 ? . 3_555
H(2) C(8) 3.228 ? . 3_555
H(2) C(8) 3.227 ? . 14_545
H(2) C(7) 3.210 ? . 3_555
H(2) H(20A) 2.903 ? . 2_655
H(2) H(8) 2.996 ? . 3_555
H(2) H(8) 2.997 ? . 14_545
H(13) O(3) 2.561 ? . 11_454
H(13) C(18) 3.170 ? . 11_454
H(13) C(20) 3.547 ? . 12_655
H(13) H(16) 3.125 ? . 11_454
H(13) H(20B) 3.167 ? . 12_655
H(13) H(20A) 3.038 ? . 12_655
H(14) O(1) 3.242 ? . 14_545
H(14) O(3) 3.103 ? . 11_454
H(14) C(6) 3.075 ? . 14_545
H(14) C(5) 3.114 ? . 14_545
H(14) H(5) 3.186 ? . 14_545
H(14) H(21B) 3.429 ? . 9_455
H(14) H(22B) 3.159 ? . 9_455
H(15) O(1) 3.552 ? . 14_545
H(15) O(2) 2.614 ? . 14_545
H(15) C(7) 3.484 ? . 14_545
H(15) C(1) 3.106 ? . 14_545
H(15) C(10) 3.281 ? . 14_545
H(15) C(6) 3.320 ? . 14_545
H(15) C(11) 3.143 ? . 14_545
H(15) C(19) 3.404 ? . 9_455
H(15) H(21B) 3.173 ? . 9_455
H(15) H(19A) 2.457 ? . 9_455
H(15) H(22C) 3.515 ? . 9_455
H(16) C(13) 3.495 ? . 3_555
H(16) H(13) 3.125 ? . 3_555
H(16) H(22B) 2.971 ? . 11_455
H(3) O(1) 2.693 ? . 3_555
H(3) C(6) 3.499 ? . 3_555
H(3) C(5) 3.375 ? . 3_555
H(3) H(5) 2.723 ? . 3_555
H(3) H(8) 3.010 ? . 3_555
H(3) H(8) 3.010 ? . 14_545
H(21B) C(15) 3.494 ? . 9_554
H(21B) H(14) 3.429 ? . 9_554
H(21B) H(15) 3.173 ? . 9_554
H(19A) O(2) 3.225 ? . 6_644
H(19A) O(3) 3.531 ? . 6_644
H(19A) C(15) 3.143 ? . 9_554
H(19A) H(15) 2.457 ? . 9_554
H(19A) H(22A) 3.250 ? . 3_555
H(19B) O(3) 3.377 ? . 6_644
H(19B) C(22) 3.452 ? . 3_555
H(19B) H(5) 2.859 ? . 3_555
H(19B) H(21A) 3.284 ? . 3_555
H(19B) H(22A) 2.571 ? . 3_555
H(21A) H(19B) 3.284 ? . 11_454
H(21A) H(20C) 3.131 ? . 12_655
H(20B) C(3) 3.571 ? . 12_655
H(20B) H(13) 3.167 ? . 12_655
H(20B) H(8) 3.156 ? . 3_555
H(20B) H(8) 3.156 ? . 14_545
H(20A) O(2) 3.239 ? . 6_644
H(20A) O(3) 2.985 ? . 6_644
H(20A) C(6) 3.546 ? . 12_655
H(20A) C(18) 3.229 ? . 6_644
H(20A) C(2) 3.400 ? . 6_644
H(20A) H(2) 2.903 ? . 6_644
H(20A) H(13) 3.038 ? . 12_655
H(20C) N(1) 3.543 ? . 12_655
H(20C) C(4) 3.202 ? . 12_655
H(20C) C(5) 3.196 ? . 12_655
H(20C) H(5) 3.388 ? . 12_655
H(20C) H(21A) 3.131 ? . 12_655
H(20C) H(20C) 3.067 ? . 12_655
H(22A) O(3) 2.772 ? . 16_654
H(22A) C(18) 3.590 ? . 16_654
H(22A) C(19) 3.323 ? . 11_454
H(22A) H(19A) 3.250 ? . 11_454
H(22A) H(19B) 2.571 ? . 11_454
H(22B) C(15) 3.486 ? . 9_554
H(22B) C(14) 3.223 ? . 9_554
H(22B) H(14) 3.159 ? . 9_554
H(22B) H(16) 2.971 ? . 3_554
H(22C) O(3) 3.191 ? . 16_654
H(22C) C(15) 3.413 ? . 9_554
H(22C) H(15) 3.515 ? . 9_554
H(8) C(3) 3.317 ? . 10_554
H(8) C(3) 3.316 ? . 11_454
H(8) C(2) 3.308 ? . 10_554
H(8) C(2) 3.307 ? . 11_454
H(8) H(2) 2.997 ? . 10_554
H(8) H(2) 2.996 ? . 11_454
H(8) H(3) 3.010 ? . 10_554
H(8) H(3) 3.010 ? . 11_454
H(8) H(20B) 3.156 ? . 10_554
H(8) H(20B) 3.156 ? . 11_454

loop_
_geom_torsion_atom_site_label_1
_geom_torsion_atom_site_label_2
_geom_torsion_atom_site_label_3
_geom_torsion_atom_site_label_4
_geom_torsion
_geom_torsion_publ_flag
_geom_torsion_site_symmetry_1
_geom_torsion_site_symmetry_2
_geom_torsion_site_symmetry_3
_geom_torsion_site_symmetry_4
C(7) O(1) C(6) C(1) 4.18(17) ? . . . .
C(7) O(1) C(6) C(5) -176.31(11) ? . . . .
C(6) O(1) C(7) C(8) 177.85(9) ? . . . .
C(6) O(1) C(7) C(10) -3.28(16) ? . . . .
C(11) O(2) C(18) O(3) 176.80(15) ? . . . .
C(11) O(2) C(18) C(17) -2.71(16) ? . . . .
C(18) O(2) C(11) C(12) 4.03(13) ? . . . .
C(18) O(2) C(11) C(1) -114.26(12) ? . . . .
C(18) O(2) C(11) C(10) 124.41(12) ? . . . .
C(4) N(1) C(19) C(20) 78.4(2) ? . . . .
C(19) N(1) C(4) C(3) 5.7(2) ? . . . .
C(19) N(1) C(4) C(5) -174.01(15) ? . . . .
C(4) N(1) C(21) C(22) 86.9(7) ? . . . .
C(21) N(1) C(4) C(3) 174.4(3) ? . . . .
C(21) N(1) C(4) C(5) -5.3(3) ? . . . .
C(19) N(1) C(21) C(22) -104.0(7) ? . . . .
C(21) N(1) C(19) C(20) -90.8(3) ? . . . .
C(7) C(8) C(7) O(1) -179.45(8) ? . . 8_555 8_555
C(7) C(8) C(7) C(10) 1.68(14) ? . . 8_555 8_555
C(7) C(8) C(7) O(1) -179.47(8) ? 8_555 . . .
C(7) C(8) C(7) C(10) 1.65(14) ? 8_555 . . .
C(10) C(9) C(10) C(7) 1.57(13) ? . . 8_555 8_555
C(10) C(9) C(10) C(11) -179.40(9) ? . . 8_555 8_555
C(10) C(9) C(10) C(7) 1.57(13) ? 8_555 . . .
C(10) C(9) C(10) C(11) -179.40(9) ? 8_555 . . .
O(1) C(7) C(10) C(9) 177.98(9) ? . . . .
O(1) C(7) C(10) C(11) -1.06(17) ? . . . .
C(8) C(7) C(10) C(9) -3.23(15) ? . . . .
C(8) C(7) C(10) C(11) 177.74(9) ? . . . .
C(11) C(12) C(17) C(18) 2.59(16) ? . . . .
C(11) C(12) C(17) C(16) -176.70(15) ? . . . .
C(17) C(12) C(11) O(2) -3.97(13) ? . . . .
C(17) C(12) C(11) C(1) 111.29(13) ? . . . .
C(17) C(12) C(11) C(10) -121.04(12) ? . . . .
C(11) C(12) C(13) C(14) 177.89(14) ? . . . .
C(13) C(12) C(11) O(2) 178.49(13) ? . . . .
C(13) C(12) C(11) C(1) -66.24(17) ? . . . .
C(13) C(12) C(11) C(10) 61.42(18) ? . . . .
C(17) C(12) C(13) C(14) 0.6(2) ? . . . .
C(13) C(12) C(17) C(18) -179.66(14) ? . . . .
C(13) C(12) C(17) C(16) 1.1(2) ? . . . .
C(6) C(1) C(11) O(2) -122.91(12) ? . . . .
C(6) C(1) C(11) C(12) 125.46(12) ? . . . .
C(6) C(1) C(11) C(10) -3.26(16) ? . . . .
C(11) C(1) C(6) O(1) -0.72(18) ? . . . .
C(11) C(1) C(6) C(5) 179.82(12) ? . . . .
C(6) C(1) C(2) C(3) -0.25(19) ? . . . .
C(2) C(1) C(6) O(1) 178.54(11) ? . . . .
C(2) C(1) C(6) C(5) -0.93(18) ? . . . .
C(11) C(1) C(2) C(3) 179.01(12) ? . . . .
C(2) C(1) C(11) O(2) 57.87(14) ? . . . .
C(2) C(1) C(11) C(12) -53.76(15) ? . . . .
C(2) C(1) C(11) C(10) 177.52(11) ? . . . .
C(9) C(10) C(11) O(2) -55.86(13) ? . . . .
C(9) C(10) C(11) C(12) 57.13(14) ? . . . .
C(9) C(10) C(11) C(1) -174.93(9) ? . . . .
C(7) C(10) C(11) O(2) 123.14(11) ? . . . .
C(7) C(10) C(11) C(12) -123.87(12) ? . . . .
C(7) C(10) C(11) C(1) 4.07(15) ? . . . .
O(1) C(6) C(5) C(4) -177.84(12) ? . . . .
C(1) C(6) C(5) C(4) 1.7(2) ? . . . .
N(1) C(4) C(3) C(2) -179.66(15) ? . . . .
N(1) C(4) C(5) C(6) 178.53(14) ? . . . .
C(3) C(4) C(5) C(6) -1.2(2) ? . . . .
C(5) C(4) C(3) C(2) 0.03(17) ? . . . .
C(12) C(17) C(18) O(2) 0.04(14) ? . . . .
C(12) C(17) C(18) O(3) -179.39(18) ? . . . .
C(12) C(17) C(16) C(15) -0.7(2) ? . . . .
C(18) C(17) C(16) C(15) -179.78(19) ? . . . .
C(16) C(17) C(18) O(2) 179.24(18) ? . . . .
C(16) C(17) C(18) O(3) -0.2(3) ? . . . .
C(12) C(13) C(14) C(15) -2.6(2) ? . . . .
C(4) C(3) C(2) C(1) 0.7(2) ? . . . .
C(14) C(15) C(16) C(17) -1.4(3) ? . . . .
C(16) C(15) C(14) C(13) 3.1(3) ? . . . .
